data_4507219
loop_
_publ_author_name
'Bisht, Kamal Kumar'
'Suresh, Eringathodi'

_publ_section_title
;
 Co(II)/Zn(II) Coordination Polymers with Angular Dicarboxylate and
 Flexible N-Donor Struts: Structural and Photoluminescence Studies
;
_journal_issue 2
_journal_name_full 'Crystal Growth &amp; Design'
_journal_page_first 664
_journal_paper_doi 10.1021/cg301329c
_journal_volume 13
_journal_year 2013
_chemical_formula_sum 'C32 H33 Br Co N6 O4'
_chemical_formula_weight 704.48
_chemical_name_systematic
; 
 ? 
;
_space_group_IT_number 14
_symmetry_cell_setting monoclinic
_symmetry_space_group_name_Hall '-P 2yn'
_symmetry_space_group_name_H-M 'P 1 21/n 1'
_atom_sites_solution_hydrogens geom
_atom_sites_solution_primary direct
_atom_sites_solution_secondary difmap
_audit_creation_method SHELXL-97
_cell_angle_alpha 90.00
_cell_angle_beta 94.541(3)
_cell_angle_gamma 90.00
_cell_formula_units_Z 4
_cell_length_a 10.0496(14)
_cell_length_b 13.6781(19)
_cell_length_c 23.552(3)
_cell_measurement_reflns_used 1331
_cell_measurement_temperature 110(2)
_cell_measurement_theta_max 21.38
_cell_measurement_theta_min 2.61
_cell_volume 3227.3(8)
_computing_cell_refinement 'BRUKER SMART'
_computing_data_collection 'BRUKER SMART'
_computing_data_reduction 'BRUKER SAINT'
_computing_molecular_graphics ORTEP
_computing_structure_refinement 'SHELXL-97 (Sheldrick, 1997)'
_computing_structure_solution 'SHELXS-97 (Sheldrick, 1990)'
_diffrn_ambient_temperature 110(2)
_diffrn_measured_fraction_theta_full 0.992
_diffrn_measured_fraction_theta_max 0.992
_diffrn_measurement_device_type 'BRUKER SMART APEX CCD DIFFRACTOMETER'
_diffrn_measurement_method 'OMEGA-PHI SCAN'
_diffrn_radiation_monochromator graphite
_diffrn_radiation_source 'fine-focus sealed tube'
_diffrn_radiation_type MoK\a
_diffrn_radiation_wavelength 0.71073
_diffrn_reflns_av_R_equivalents 0.0912
_diffrn_reflns_av_sigmaI/netI 0.1205
_diffrn_reflns_limit_h_max 12
_diffrn_reflns_limit_h_min -12
_diffrn_reflns_limit_k_max 16
_diffrn_reflns_limit_k_min -13
_diffrn_reflns_limit_l_max 28
_diffrn_reflns_limit_l_min -26
_diffrn_reflns_number 16888
_diffrn_reflns_theta_full 25.75
_diffrn_reflns_theta_max 25.75
_diffrn_reflns_theta_min 2.15
_exptl_absorpt_coefficient_mu 1.815
_exptl_absorpt_correction_T_max 0.8989
_exptl_absorpt_correction_T_min 0.6909
_exptl_absorpt_correction_type multi-scan
_exptl_absorpt_process_details 'BRUKER SADABS'
_exptl_crystal_colour RED
_exptl_crystal_density_diffrn 1.450
_exptl_crystal_density_method 'not measured'
_exptl_crystal_description PLATES
_exptl_crystal_F_000 1444
_exptl_crystal_size_max 0.22
_exptl_crystal_size_mid 0.08
_exptl_crystal_size_min 0.06
_platon_squeeze_details ' ?'
_refine_diff_density_max 0.849
_refine_diff_density_min -0.684
_refine_diff_density_rms 0.124
_refine_ls_extinction_method none
_refine_ls_goodness_of_fit_ref 1.168
_refine_ls_hydrogen_treatment constr
_refine_ls_matrix_type full
_refine_ls_number_parameters 397
_refine_ls_number_reflns 6139
_refine_ls_number_restraints 0
_refine_ls_restrained_S_all 1.168
_refine_ls_R_factor_all 0.1286
_refine_ls_R_factor_gt 0.0885
_refine_ls_shift/su_max 0.000
_refine_ls_shift/su_mean 0.000
_refine_ls_structure_factor_coef Fsqd
_refine_ls_weighting_details 'calc w=1/[\s^2^(Fo^2^)+(0.0528P)^2^+0.0000P] where P=(Fo^2^+2Fc^2^)/3'
_refine_ls_weighting_scheme calc
_refine_ls_wR_factor_gt 0.1462
_refine_ls_wR_factor_ref 0.1606
_reflns_number_gt 4418
_reflns_number_total 6139
_reflns_threshold_expression >2sigma(I)
_cod_data_source_file cg301329c_si_002.cif
_cod_data_source_block CoBrIpBpmp4_Complx1
_cod_depositor_comments
;
The following automatic conversions were performed:

'_symmetry_cell_setting' value 'Monoclinic' changed to 'monoclinic'
according to /home/saulius/struct/CIF-dictionaries/cif_core.dic
dictionary named 'cif_core.dic' version 2.4.2 from
2011-04-26.

'_exptl_absorpt_correction_type' value 'MULTI-SCAN'
changed to 'multi-scan' according to
/home/saulius/struct/CIF-dictionaries/cif_core.dic dictionary named
'cif_core.dic' version 2.4.2 from
2011-04-26.

'_refine_ls_hydrogen_treatment' value 'CONSTR' changed
to 'constr' according to
/home/saulius/struct/CIF-dictionaries/cif_core.dic dictionary named
'cif_core.dic' version 2.4.2 from 2011-04-26.

Automatic conversion script
Id: cif_fix_values 1891 2012-01-12 08:04:46Z andrius 
;
_cod_original_sg_symbol_H-M P21/n
_cod_database_code 4507219

loop_
_symmetry_equiv_pos_as_xyz
'x, y, z'
'-x+1/2, y+1/2, -z+1/2'
'-x, -y, -z'
'x-1/2, -y-1/2, z-1/2'

loop_
_atom_site_label
_atom_site_type_symbol
_atom_site_fract_x
_atom_site_fract_y
_atom_site_fract_z
_atom_site_U_iso_or_equiv
_atom_site_adp_type
_atom_site_occupancy
_atom_site_symmetry_multiplicity
_atom_site_calc_flag
_atom_site_refinement_flags
Co1 Co 0.74668(8) 0.03849(6) -0.10647(4) 0.0102(2) Uani 1 1 d .
Br1 Br 1.22435(7) -0.15582(5) -0.31611(3) 0.0226(2) Uani 1 1 d .
O1 O 0.8563(4) -0.0314(3) -0.17324(18) 0.0148(10) Uani 1 1 d .
O2 O 0.9653(4) 0.0337(3) -0.09812(18) 0.0184(11) Uani 1 1 d .
O3 O 1.5697(4) 0.0065(3) -0.15017(18) 0.0169(10) Uani 1 1 d .
O4 O 1.4432(5) 0.0911(4) -0.0939(2) 0.0334(14) Uani 1 1 d .
N1 N 0.7481(5) 0.1139(4) -0.0259(2) 0.0133(12) Uani 1 1 d .
N2 N 0.9077(5) 0.3228(3) 0.1449(2) 0.0124(12) Uani 1 1 d .
N3 N 1.0820(5) 0.4769(4) 0.1881(2) 0.0149(12) Uani 1 1 d .
N4 N 1.2431(5) 0.8178(3) 0.1455(2) 0.0110(12) Uani 1 1 d .
N5 N 0.7419(5) -0.1016(4) -0.0662(2) 0.0122(12) Uani 1 1 d .
N6 N 0.6152(5) -0.4430(4) -0.0122(2) 0.0140(12) Uani 1 1 d .
C1 C 0.9631(6) -0.0079(4) -0.1462(3) 0.0117(14) Uani 1 1 d .
C2 C 1.0937(6) -0.0237(4) -0.1723(3) 0.0090(13) Uani 1 1 d .
C3 C 1.0967(6) -0.0707(4) -0.2243(3) 0.0135(14) Uani 1 1 d .
H3 H 1.0184 -0.0919 -0.2443 0.016 Uiso 1 1 calc R
C4 C 1.2201(7) -0.0854(5) -0.2459(3) 0.0150(15) Uani 1 1 d .
C5 C 1.3374(6) -0.0532(4) -0.2187(3) 0.0118(14) Uani 1 1 d .
H5 H 1.4180 -0.0637 -0.2346 0.014 Uiso 1 1 calc R
C6 C 1.3346(6) -0.0047(4) -0.1670(3) 0.0124(14) Uani 1 1 d .
C7 C 1.2120(6) 0.0096(4) -0.1445(3) 0.0143(15) Uani 1 1 d .
H7 H 1.2094 0.0422 -0.1100 0.017 Uiso 1 1 calc R
C8 C 1.4591(6) 0.0359(5) -0.1340(3) 0.0172(15) Uani 1 1 d .
C9 C 0.8627(6) 0.1560(5) -0.0058(3) 0.0205(16) Uani 1 1 d .
H9 H 0.9364 0.1494 -0.0270 0.025 Uiso 1 1 calc R
C10 C 0.8787(6) 0.2081(5) 0.0441(3) 0.0174(15) Uani 1 1 d .
H10 H 0.9610 0.2352 0.0560 0.021 Uiso 1 1 calc R
C11 C 0.7703(7) 0.2198(5) 0.0764(3) 0.0166(15) Uani 1 1 d .
C12 C 0.6516(6) 0.1781(4) 0.0557(3) 0.0175(16) Uani 1 1 d .
H12 H 0.5759 0.1859 0.0756 0.021 Uiso 1 1 calc R
C13 C 0.6438(7) 0.1249(4) 0.0059(3) 0.0155(15) Uani 1 1 d .
H13 H 0.5632 0.0953 -0.0061 0.019 Uiso 1 1 calc R
C14 C 0.7800(7) 0.2736(5) 0.1319(3) 0.0172(15) Uani 1 1 d .
H14A H 0.7092 0.3218 0.1311 0.021 Uiso 1 1 calc R
H14B H 0.7658 0.2276 0.1622 0.021 Uiso 1 1 calc R
C15 C 0.9115(6) 0.4171(4) 0.1161(3) 0.0158(15) Uani 1 1 d .
H15A H 0.8443 0.4601 0.1299 0.019 Uiso 1 1 calc R
H15B H 0.8915 0.4080 0.0755 0.019 Uiso 1 1 calc R
C16 C 1.0489(7) 0.4634(5) 0.1272(3) 0.0174(15) Uani 1 1 d .
H16A H 1.1153 0.4219 0.1117 0.021 Uiso 1 1 calc R
H16B H 1.0500 0.5262 0.1081 0.021 Uiso 1 1 calc R
C17 C 1.0739(6) 0.3833(5) 0.2170(3) 0.0175(15) Uani 1 1 d .
H17A H 1.0924 0.3926 0.2577 0.021 Uiso 1 1 calc R
H17B H 1.1410 0.3394 0.2040 0.021 Uiso 1 1 calc R
C18 C 0.9375(7) 0.3377(5) 0.2054(3) 0.0213(16) Uani 1 1 d .
H18A H 0.9348 0.2755 0.2251 0.026 Uiso 1 1 calc R
H18B H 0.8705 0.3801 0.2199 0.026 Uiso 1 1 calc R
C19 C 1.2156(7) 0.5177(4) 0.1989(3) 0.0188(16) Uani 1 1 d .
H19A H 1.2779 0.4786 0.1791 0.023 Uiso 1 1 calc R
H19B H 1.2420 0.5137 0.2394 0.023 Uiso 1 1 calc R
C20 C 1.2245(7) 0.6222(5) 0.1800(3) 0.0149(14) Uani 1 1 d .
C21 C 1.3348(6) 0.6575(5) 0.1541(3) 0.0172(15) Uani 1 1 d .
H21 H 1.4051 0.6158 0.1477 0.021 Uiso 1 1 calc R
C22 C 1.3397(6) 0.7540(5) 0.1380(3) 0.0135(14) Uani 1 1 d .
H22 H 1.4147 0.7758 0.1210 0.016 Uiso 1 1 calc R
C23 C 1.1376(7) 0.7845(5) 0.1704(3) 0.0234(17) Uani 1 1 d .
H23 H 1.0684 0.8278 0.1759 0.028 Uiso 1 1 calc R
C24 C 1.1255(7) 0.6895(5) 0.1883(3) 0.0229(17) Uani 1 1 d .
H24 H 1.0502 0.6705 0.2061 0.027 Uiso 1 1 calc R
C25 C 0.7818(6) -0.1201(5) -0.0123(3) 0.0172(16) Uani 1 1 d .
H25 H 0.8120 -0.0679 0.0105 0.021 Uiso 1 1 calc R
C26 C 0.7814(7) -0.2119(5) 0.0123(3) 0.0224(17) Uani 1 1 d .
H26 H 0.8095 -0.2200 0.0506 0.027 Uiso 1 1 calc R
C27 C 0.7391(6) -0.2910(5) -0.0204(3) 0.0136(15) Uani 1 1 d .
C28 C 0.6984(6) -0.2727(4) -0.0766(3) 0.0134(14) Uani 1 1 d .
H28 H 0.6689 -0.3240 -0.1003 0.016 Uiso 1 1 calc R
C29 C 0.7011(6) -0.1790(4) -0.0982(3) 0.0119(14) Uani 1 1 d .
H29 H 0.6735 -0.1690 -0.1363 0.014 Uiso 1 1 calc R
C30 C 0.7410(6) -0.3933(5) 0.0042(3) 0.0181(16) Uani 1 1 d .
H30A H 0.8145 -0.4300 -0.0096 0.022 Uiso 1 1 calc R
H30B H 0.7545 -0.3899 0.0454 0.022 Uiso 1 1 calc R
C31 C 0.6235(7) -0.5472(5) -0.0014(3) 0.0204(16) Uani 1 1 d .
H31A H 0.6460 -0.5584 0.0389 0.025 Uiso 1 1 calc R
H31B H 0.6940 -0.5750 -0.0222 0.025 Uiso 1 1 calc R
C32 C 0.4924(6) -0.5980(5) -0.0195(3) 0.0174(16) Uani 1 1 d .
H32A H 0.4710 -0.5890 -0.0600 0.021 Uiso 1 1 calc R
H32B H 0.5006 -0.6675 -0.0120 0.021 Uiso 1 1 calc R

loop_
_atom_site_aniso_label
_atom_site_aniso_U_11
_atom_site_aniso_U_22
_atom_site_aniso_U_33
_atom_site_aniso_U_23
_atom_site_aniso_U_13
_atom_site_aniso_U_12
Co1 0.0057(4) 0.0102(5) 0.0147(5) -0.0027(4) 0.0011(4) -0.0018(4)
Br1 0.0183(4) 0.0304(4) 0.0196(4) -0.0122(3) 0.0059(3) -0.0040(3)
O1 0.004(2) 0.020(3) 0.020(3) -0.004(2) 0.0012(19) -0.0032(19)
O2 0.013(2) 0.025(3) 0.018(3) -0.007(2) 0.005(2) 0.001(2)
O3 0.007(2) 0.016(3) 0.027(3) 0.002(2) -0.001(2) -0.0033(19)
O4 0.023(3) 0.051(4) 0.026(3) -0.021(3) 0.004(2) -0.012(3)
N1 0.010(3) 0.007(3) 0.022(3) -0.005(2) -0.002(2) 0.002(2)
N2 0.014(3) 0.005(3) 0.018(3) 0.001(2) -0.001(2) -0.005(2)
N3 0.015(3) 0.010(3) 0.019(3) 0.003(2) -0.001(2) -0.003(2)
N4 0.010(3) 0.008(3) 0.016(3) -0.002(2) 0.000(2) -0.002(2)
N5 0.007(3) 0.014(3) 0.017(3) 0.005(2) 0.004(2) -0.003(2)
N6 0.015(3) 0.004(3) 0.023(3) 0.005(2) 0.001(2) -0.001(2)
C1 0.012(4) 0.004(3) 0.019(4) 0.008(3) 0.002(3) 0.000(3)
C2 0.008(3) 0.001(3) 0.018(3) 0.003(3) 0.003(3) 0.001(2)
C3 0.009(3) 0.016(4) 0.015(3) 0.000(3) 0.001(3) -0.002(3)
C4 0.022(4) 0.020(4) 0.003(3) -0.001(3) 0.002(3) 0.005(3)
C5 0.010(3) 0.009(4) 0.016(3) 0.002(3) 0.001(3) 0.006(3)
C6 0.009(3) 0.011(3) 0.017(4) 0.004(3) 0.000(3) 0.002(3)
C7 0.021(4) 0.005(3) 0.017(4) 0.000(3) 0.004(3) -0.005(3)
C8 0.013(4) 0.019(4) 0.020(4) 0.012(3) 0.005(3) -0.005(3)
C9 0.010(4) 0.020(4) 0.033(4) 0.000(3) 0.007(3) -0.003(3)
C10 0.010(4) 0.018(4) 0.023(4) -0.006(3) -0.003(3) -0.006(3)
C11 0.020(4) 0.013(4) 0.016(4) -0.001(3) 0.000(3) 0.001(3)
C12 0.013(4) 0.008(4) 0.032(4) -0.002(3) 0.006(3) 0.005(3)
C13 0.016(4) 0.008(4) 0.022(4) 0.003(3) 0.003(3) -0.003(3)
C14 0.023(4) 0.010(4) 0.019(4) -0.002(3) 0.004(3) 0.003(3)
C15 0.021(4) 0.010(4) 0.016(4) 0.001(3) -0.001(3) 0.000(3)
C16 0.025(4) 0.014(4) 0.013(3) 0.005(3) 0.001(3) -0.001(3)
C17 0.019(4) 0.017(4) 0.016(4) -0.001(3) -0.007(3) 0.005(3)
C18 0.025(4) 0.019(4) 0.021(4) -0.004(3) 0.003(3) -0.005(3)
C19 0.023(4) 0.012(4) 0.022(4) 0.002(3) 0.003(3) 0.000(3)
C20 0.016(4) 0.013(4) 0.015(4) -0.003(3) -0.005(3) -0.006(3)
C21 0.011(3) 0.017(4) 0.023(4) -0.004(3) -0.002(3) 0.005(3)
C22 0.011(3) 0.017(4) 0.013(4) -0.002(3) 0.000(3) 0.000(3)
C23 0.020(4) 0.009(4) 0.043(5) 0.002(3) 0.014(4) 0.002(3)
C24 0.015(4) 0.012(4) 0.044(5) 0.004(3) 0.016(3) 0.001(3)
C25 0.015(4) 0.019(4) 0.018(4) -0.007(3) 0.003(3) 0.001(3)
C26 0.032(4) 0.024(4) 0.012(4) 0.008(3) 0.002(3) 0.003(3)
C27 0.009(3) 0.012(4) 0.021(4) -0.001(3) 0.006(3) 0.000(3)
C28 0.010(3) 0.007(3) 0.024(4) -0.005(3) 0.004(3) -0.005(3)
C29 0.012(3) 0.008(4) 0.016(4) 0.000(3) 0.002(3) -0.005(3)
C30 0.012(4) 0.016(4) 0.027(4) 0.006(3) 0.002(3) -0.003(3)
C31 0.019(4) 0.017(4) 0.027(4) 0.005(3) 0.008(3) 0.006(3)
C32 0.022(4) 0.007(4) 0.024(4) 0.005(3) 0.010(3) 0.000(3)

loop_
_atom_type_symbol
_atom_type_description
_atom_type_scat_dispersion_real
_atom_type_scat_dispersion_imag
_atom_type_scat_source
C C 0.0033 0.0016 'International Tables Vol C Tables 4.2.6.8 and 6.1.1.4'
H H 0.0000 0.0000 'International Tables Vol C Tables 4.2.6.8 and 6.1.1.4'
N N 0.0061 0.0033 'International Tables Vol C Tables 4.2.6.8 and 6.1.1.4'
O O 0.0106 0.0060 'International Tables Vol C Tables 4.2.6.8 and 6.1.1.4'
Co Co 0.3494 0.9721 'International Tables Vol C Tables 4.2.6.8 and 6.1.1.4'
Br Br -0.2901 2.4595 'International Tables Vol C Tables 4.2.6.8 and 6.1.1.4'

loop_
_geom_angle_atom_site_label_1
_geom_angle_atom_site_label_2
_geom_angle_atom_site_label_3
_geom_angle
_geom_angle_site_symmetry_1
_geom_angle_site_symmetry_3
O3 Co1 N5 88.99(18) 1_455 .
O3 Co1 N1 119.55(18) 1_455 .
N5 Co1 N1 92.1(2) . .
O3 Co1 N4 92.82(18) 1_455 3_765
N5 Co1 N4 178.2(2) . 3_765
N1 Co1 N4 86.70(19) . 3_765
O3 Co1 O2 150.54(17) 1_455 .
N5 Co1 O2 89.49(18) . .
N1 Co1 O2 89.91(18) . .
N4 Co1 O2 89.10(18) 3_765 .
O3 Co1 O1 90.69(16) 1_455 .
N5 Co1 O1 87.60(17) . .
N1 Co1 O1 149.76(18) . .
N4 Co1 O1 92.72(17) 3_765 .
O2 Co1 O1 59.85(15) . .
C1 O1 Co1 89.0(4) . .
C1 O2 Co1 89.2(4) . .
C8 O3 Co1 122.1(4) . 1_655
C9 N1 C13 116.2(5) . .
C9 N1 Co1 117.5(4) . .
C13 N1 Co1 126.3(4) . .
C18 N2 C15 108.8(5) . .
C18 N2 C14 112.5(5) . .
C15 N2 C14 111.4(5) . .
C17 N3 C19 109.9(5) . .
C17 N3 C16 109.4(5) . .
C19 N3 C16 110.8(5) . .
C22 N4 C23 116.8(5) . .
C22 N4 Co1 118.5(4) . 3_765
C23 N4 Co1 124.1(4) . 3_765
C25 N5 C29 116.3(5) . .
C25 N5 Co1 125.5(4) . .
C29 N5 Co1 118.2(4) . .
C31 N6 C30 112.1(5) . .
C31 N6 C32 108.7(5) . 3_645
C30 N6 C32 110.1(5) . 3_645
O1 C1 O2 121.8(6) . .
O1 C1 C2 119.8(6) . .
O2 C1 C2 118.3(6) . .
O1 C1 Co1 61.3(3) . .
O2 C1 Co1 60.6(3) . .
C2 C1 Co1 173.5(4) . .
C3 C2 C7 119.4(5) . .
C3 C2 C1 120.5(6) . .
C7 C2 C1 120.1(5) . .
C2 C3 C4 118.2(6) . .
C2 C3 H3 120.9 . .
C4 C3 H3 120.9 . .
C5 C4 C3 122.7(6) . .
C5 C4 Br1 119.3(5) . .
C3 C4 Br1 118.0(5) . .
C4 C5 C6 119.2(6) . .
C4 C5 H5 120.4 . .
C6 C5 H5 120.4 . .
C5 C6 C7 118.7(6) . .
C5 C6 C8 123.3(5) . .
C7 C6 C8 118.0(6) . .
C2 C7 C6 121.6(6) . .
C2 C7 H7 119.2 . .
C6 C7 H7 119.2 . .
O4 C8 O3 126.6(6) . .
O4 C8 C6 117.7(6) . .
O3 C8 C6 115.7(6) . .
N1 C9 C10 124.4(6) . .
N1 C9 H9 117.8 . .
C10 C9 H9 117.8 . .
C9 C10 C11 119.1(6) . .
C9 C10 H10 120.4 . .
C11 C10 H10 120.4 . .
C12 C11 C10 117.0(6) . .
C12 C11 C14 120.6(6) . .
C10 C11 C14 122.4(6) . .
C11 C12 C13 120.7(6) . .
C11 C12 H12 119.7 . .
C13 C12 H12 119.7 . .
N1 C13 C12 122.6(6) . .
N1 C13 H13 118.7 . .
C12 C13 H13 118.7 . .
N2 C14 C11 114.0(5) . .
N2 C14 H14A 108.8 . .
C11 C14 H14A 108.8 . .
N2 C14 H14B 108.8 . .
C11 C14 H14B 108.8 . .
H14A C14 H14B 107.6 . .
N2 C15 C16 110.2(5) . .
N2 C15 H15A 109.6 . .
C16 C15 H15A 109.6 . .
N2 C15 H15B 109.6 . .
C16 C15 H15B 109.6 . .
H15A C15 H15B 108.1 . .
N3 C16 C15 110.7(5) . .
N3 C16 H16A 109.5 . .
C15 C16 H16A 109.5 . .
N3 C16 H16B 109.5 . .
C15 C16 H16B 109.5 . .
H16A C16 H16B 108.1 . .
N3 C17 C18 111.2(5) . .
N3 C17 H17A 109.4 . .
C18 C17 H17A 109.4 . .
N3 C17 H17B 109.4 . .
C18 C17 H17B 109.4 . .
H17A C17 H17B 108.0 . .
N2 C18 C17 110.5(5) . .
N2 C18 H18A 109.6 . .
C17 C18 H18A 109.6 . .
N2 C18 H18B 109.6 . .
C17 C18 H18B 109.6 . .
H18A C18 H18B 108.1 . .
N3 C19 C20 112.8(5) . .
N3 C19 H19A 109.0 . .
C20 C19 H19A 109.0 . .
N3 C19 H19B 109.0 . .
C20 C19 H19B 109.0 . .
H19A C19 H19B 107.8 . .
C24 C20 C21 116.0(6) . .
C24 C20 C19 122.2(6) . .
C21 C20 C19 121.8(6) . .
C22 C21 C20 120.0(6) . .
C22 C21 H21 120.0 . .
C20 C21 H21 120.0 . .
N4 C22 C21 123.4(6) . .
N4 C22 H22 118.3 . .
C21 C22 H22 118.3 . .
N4 C23 C24 123.5(6) . .
N4 C23 H23 118.3 . .
C24 C23 H23 118.3 . .
C23 C24 C20 120.3(6) . .
C23 C24 H24 119.9 . .
C20 C24 H24 119.9 . .
N5 C25 C26 124.3(6) . .
N5 C25 H25 117.8 . .
C26 C25 H25 117.8 . .
C27 C26 C25 119.4(6) . .
C27 C26 H26 120.3 . .
C25 C26 H26 120.3 . .
C26 C27 C28 116.7(6) . .
C26 C27 C30 121.3(6) . .
C28 C27 C30 122.0(6) . .
C27 C28 C29 120.6(6) . .
C27 C28 H28 119.7 . .
C29 C28 H28 119.7 . .
N5 C29 C28 122.7(6) . .
N5 C29 H29 118.7 . .
C28 C29 H29 118.7 . .
N6 C30 C27 110.2(5) . .
N6 C30 H30A 109.6 . .
C27 C30 H30A 109.6 . .
N6 C30 H30B 109.6 . .
C27 C30 H30B 109.6 . .
H30A C30 H30B 108.1 . .
N6 C31 C32 111.3(5) . .
N6 C31 H31A 109.4 . .
C32 C31 H31A 109.4 . .
N6 C31 H31B 109.4 . .
C32 C31 H31B 109.4 . .
H31A C31 H31B 108.0 . .
N6 C32 C31 109.9(5) 3_645 .
N6 C32 H32A 109.7 3_645 .
C31 C32 H32A 109.7 . .
N6 C32 H32B 109.7 3_645 .
C31 C32 H32B 109.7 . .
H32A C32 H32B 108.2 . .

loop_
_geom_bond_atom_site_label_1
_geom_bond_atom_site_label_2
_geom_bond_distance
_geom_bond_site_symmetry_2
Co1 O3 2.031(4) 1_455
Co1 N5 2.141(5) .
Co1 N1 2.159(5) .
Co1 N4 2.177(5) 3_765
Co1 O2 2.192(4) .
Co1 O1 2.208(4) .
Br1 C4 1.916(6) .
O1 C1 1.246(7) .
O2 C1 1.266(7) .
O3 C8 1.269(7) .
O3 Co1 2.031(4) 1_655
O4 C8 1.230(8) .
N1 C9 1.340(8) .
N1 C13 1.345(7) .
N2 C18 1.447(8) .
N2 C15 1.459(7) .
N2 C14 1.460(8) .
N3 C17 1.455(8) .
N3 C19 1.458(8) .
N3 C16 1.460(8) .
N4 C22 1.327(7) .
N4 C23 1.332(8) .
N4 Co1 2.177(5) 3_765
N5 C25 1.324(8) .
N5 C29 1.345(7) .
N6 C31 1.448(8) .
N6 C30 1.461(8) .
N6 C32 1.471(7) 3_645
C1 C2 1.508(8) .
C2 C3 1.386(8) .
C2 C7 1.388(8) .
C3 C4 1.392(8) .
C3 H3 0.9300 .
C4 C5 1.369(9) .
C5 C6 1.388(8) .
C5 H5 0.9300 .
C6 C7 1.393(8) .
C6 C8 1.526(9) .
C7 H7 0.9300 .
C9 C10 1.372(9) .
C9 H9 0.9300 .
C10 C11 1.387(8) .
C10 H10 0.9300 .
C11 C12 1.375(9) .
C11 C14 1.495(8) .
C12 C13 1.377(9) .
C12 H12 0.9300 .
C13 H13 0.9300 .
C14 H14A 0.9700 .
C14 H14B 0.9700 .
C15 C16 1.523(9) .
C15 H15A 0.9700 .
C15 H15B 0.9700 .
C16 H16A 0.9700 .
C16 H16B 0.9700 .
C17 C18 1.511(9) .
C17 H17A 0.9700 .
C17 H17B 0.9700 .
C18 H18A 0.9700 .
C18 H18B 0.9700 .
C19 C20 1.502(8) .
C19 H19A 0.9700 .
C19 H19B 0.9700 .
C20 C24 1.380(9) .
C20 C21 1.394(9) .
C21 C22 1.376(8) .
C21 H21 0.9300 .
C22 H22 0.9300 .
C23 C24 1.374(9) .
C23 H23 0.9300 .
C24 H24 0.9300 .
C25 C26 1.383(9) .
C25 H25 0.9300 .
C26 C27 1.376(9) .
C26 H26 0.9300 .
C27 C28 1.378(9) .
C27 C30 1.513(8) .
C28 C29 1.379(8) .
C28 H28 0.9300 .
C29 H29 0.9300 .
C30 H30A 0.9700 .
C30 H30B 0.9700 .
C31 C32 1.520(9) .
C31 H31A 0.9700 .
C31 H31B 0.9700 .
C32 N6 1.471(7) 3_645
C32 H32A 0.9700 .
C32 H32B 0.9700 .

loop_
_platon_squeeze_void_nr
_platon_squeeze_void_average_x
_platon_squeeze_void_average_y
_platon_squeeze_void_average_z
_platon_squeeze_void_volume
_platon_squeeze_void_count_electrons
1 0.032 0.142 0.697 53.9 1.5
2 -0.032 0.858 0.303 54.0 1.2
3 0.468 0.642 0.803 53.9 1.5
4 0.532 0.358 0.197 53.9 1.5
